data_2226445
loop_
_publ_author_name
'Huo, Yan-Ping'
'Zhou, Li-Hua'

_publ_section_title
;
 (2<i>E</i>)-2-[2-(4-Chlorophenyl)hydrazin-1-ylidene]-4,4,4-trifluoro-3-oxobutanal
;
_journal_coeditor_code GK2268
_journal_issue 7
_journal_name_full 'Acta Crystallographica Section E'
_journal_page_first o1654
_journal_paper_doi 10.1107/S1600536810021835
_journal_volume 66
_journal_year 2010
_chemical_formula_iupac 'C10 H6 Cl F3 N2 O2'
_chemical_formula_moiety 'C10 H6 Cl F3 N2 O2'
_chemical_formula_sum 'C10 H6 Cl F3 N2 O2'
_chemical_formula_weight 278.62
_chemical_name_systematic
;
(2<i>E</i>)-2-[2-(4-Chlorophenyl)hydrazin-1-ylidene]-4,4,4-trifluoro-
3-oxobutanal
;
_space_group_IT_number 2
_symmetry_cell_setting triclinic
_symmetry_space_group_name_Hall '-P 1'
_symmetry_space_group_name_H-M 'P -1'
_atom_sites_solution_hydrogens geom
_atom_sites_solution_primary direct
_atom_sites_solution_secondary difmap
_audit_creation_method SHELXL-97
_cell_angle_alpha 86.1340(10)
_cell_angle_beta 81.7060(10)
_cell_angle_gamma 88.9990(10)
_cell_formula_units_Z 4
_cell_length_a 7.6440(4)
_cell_length_b 7.7139(4)
_cell_length_c 19.4221(10)
_cell_measurement_reflns_used 8820
_cell_measurement_temperature 173(2)
_cell_measurement_theta_max 26.00
_cell_measurement_theta_min 1.06
_cell_volume 1130.63(10)
_computing_cell_refinement 'SAINT-Plus (Bruker, 2003)'
_computing_data_collection 'SMART (Bruker, 2001)'
_computing_data_reduction 'SAINT-Plus (Bruker, 2003)'
_computing_molecular_graphics
;
ORTEP-3 for Windows (Farrugia, 1997)
;
_computing_publication_material 'SHELXL97 (Sheldrick, 2008)'
_computing_structure_refinement 'SHELXL97 (Sheldrick, 2008)'
_computing_structure_solution 'SHELXS97 (Sheldrick, 2008)'
_diffrn_ambient_temperature 173(2)
_diffrn_measured_fraction_theta_full 0.985
_diffrn_measured_fraction_theta_max 0.985
_diffrn_measurement_device_type 'Bruker SMART 1000 CCD diffractometer'
_diffrn_measurement_method '\w scans'
_diffrn_radiation_monochromator graphite
_diffrn_radiation_source 'fine-focus sealed tube'
_diffrn_radiation_type MoK\a
_diffrn_radiation_wavelength 0.71073
_diffrn_reflns_av_R_equivalents 0.0169
_diffrn_reflns_av_sigmaI/netI 0.0234
_diffrn_reflns_limit_h_max 9
_diffrn_reflns_limit_h_min -9
_diffrn_reflns_limit_k_max 9
_diffrn_reflns_limit_k_min -9
_diffrn_reflns_limit_l_max 23
_diffrn_reflns_limit_l_min -23
_diffrn_reflns_number 8820
_diffrn_reflns_theta_full 26.00
_diffrn_reflns_theta_max 26.00
_diffrn_reflns_theta_min 1.06
_diffrn_standards_decay_% 0
_diffrn_standards_interval_count 0
_diffrn_standards_interval_time 0
_diffrn_standards_number 0
_exptl_absorpt_coefficient_mu 0.373
_exptl_absorpt_correction_T_max 0.8804
_exptl_absorpt_correction_T_min 0.8529
_exptl_absorpt_correction_type multi-scan
_exptl_absorpt_process_details '(SADABS; Bruker, 2001)'
_exptl_crystal_colour yellow
_exptl_crystal_density_diffrn 1.637
_exptl_crystal_density_method 'not measured'
_exptl_crystal_description block
_exptl_crystal_F_000 560
_exptl_crystal_size_max 0.44
_exptl_crystal_size_mid 0.38
_exptl_crystal_size_min 0.35
_refine_diff_density_max 0.288
_refine_diff_density_min -0.229
_refine_ls_extinction_method none
_refine_ls_goodness_of_fit_ref 1.046
_refine_ls_hydrogen_treatment constr
_refine_ls_matrix_type full
_refine_ls_number_parameters 325
_refine_ls_number_reflns 4387
_refine_ls_number_restraints 0
_refine_ls_restrained_S_all 1.046
_refine_ls_R_factor_all 0.0430
_refine_ls_R_factor_gt 0.0330
_refine_ls_shift/su_max 0.001
_refine_ls_shift/su_mean 0.000
_refine_ls_structure_factor_coef Fsqd
_refine_ls_weighting_details 'calc w=1/[\s^2^(Fo^2^)+(0.0688P)^2^+0.2643P] where P=(Fo^2^+2Fc^2^)/3'
_refine_ls_weighting_scheme calc
_refine_ls_wR_factor_gt 0.1012
_refine_ls_wR_factor_ref 0.1111
_reflns_number_gt 3577
_reflns_number_total 4387
_reflns_threshold_expression I>2sigma(I)
_cod_data_source_file gk2268.cif
_cod_data_source_block I
_cod_database_code 2226445
_cod_database_fobs_code 2226445

loop_
_symmetry_equiv_pos_as_xyz
'x, y, z'
'-x, -y, -z'

loop_
_atom_site_type_symbol
_atom_site_label
_atom_site_fract_x
_atom_site_fract_y
_atom_site_fract_z
_atom_site_U_iso_or_equiv
_atom_site_adp_type
_atom_site_calc_flag
_atom_site_refinement_flags
_atom_site_occupancy
_atom_site_disorder_assembly
_atom_site_disorder_group
F F1 0.41928(17) -0.14617(18) 0.81983(6) 0.0571(4) Uani d . 1 . .
F F2 0.43024(15) 0.08932(15) 0.75482(6) 0.0461(3) Uani d . 1 . .
F F3 0.36230(15) -0.15031(16) 0.71485(6) 0.0464(3) Uani d . 1 . .
C C4 0.4666(3) -0.0800(3) 0.75480(10) 0.0373(4) Uani d . 1 . .
C C5 0.6660(2) -0.1153(2) 0.73104(9) 0.0312(4) Uani d . 1 . .
O O6 0.7481(2) -0.19276(19) 0.77259(7) 0.0478(4) Uani d . 1 . .
C C7 0.7407(2) -0.0528(2) 0.66091(9) 0.0271(4) Uani d . 1 . .
O O8 0.99555(16) -0.04137(17) 0.57727(7) 0.0362(3) Uani d . 1 . .
C C9 0.9266(2) -0.0873(2) 0.63594(10) 0.0315(4) Uani d . 1 . .
H H9 0.9963 -0.1478 0.6666 0.038 Uiso calc R 1 . .
N N10 0.62895(18) 0.03374(17) 0.62508(7) 0.0258(3) Uani d . 1 . .
N N11 0.67864(18) 0.09586(17) 0.56194(7) 0.0255(3) Uani d . 1 . .
H H11 0.7879 0.0804 0.5417 0.031 Uiso calc R 1 . .
C C12 0.5552(2) 0.18901(19) 0.52582(8) 0.0244(3) Uani d . 1 . .
C C13 0.3785(2) 0.2002(2) 0.55450(9) 0.0287(4) Uani d . 1 . .
H H13 0.3384 0.1459 0.5992 0.034 Uiso calc R 1 . .
C C14 0.2614(2) 0.2914(2) 0.51727(10) 0.0316(4) Uani d . 1 . .
H H14 0.1398 0.2989 0.5359 0.038 Uiso calc R 1 . .
C C15 0.3231(2) 0.3710(2) 0.45304(9) 0.0290(4) Uani d . 1 . .
Cl Cl16 0.17686(7) 0.48727(6) 0.40584(3) 0.04196(15) Uani d . 1 . .
C C17 0.4984(2) 0.3604(2) 0.42417(9) 0.0296(4) Uani d . 1 . .
H H17 0.5382 0.4158 0.3796 0.036 Uiso calc R 1 . .
C C18 0.6156(2) 0.2678(2) 0.46094(9) 0.0287(4) Uani d . 1 . .
H H18 0.7367 0.2585 0.4417 0.034 Uiso calc R 1 . .
F F19 0.14628(17) 0.47780(18) 0.67586(6) 0.0541(3) Uani d . 1 . .
F F20 0.32094(14) 0.45871(15) 0.75272(6) 0.0422(3) Uani d . 1 . .
F F21 0.06433(17) 0.57720(15) 0.77605(7) 0.0525(3) Uani d . 1 . .
C C22 0.1519(2) 0.4478(3) 0.74380(10) 0.0368(4) Uani d . 1 . .
C C23 0.0728(2) 0.2668(2) 0.76964(10) 0.0344(4) Uani d . 1 . .
O O24 0.0173(2) 0.1827(2) 0.72714(8) 0.0522(4) Uani d . 1 . .
C C25 0.0720(2) 0.2110(2) 0.84266(9) 0.0302(4) Uani d . 1 . .
O O26 0.0099(2) -0.01845(17) 0.92755(7) 0.0438(3) Uani d . 1 . .
C C27 0.0109(2) 0.0371(2) 0.86723(10) 0.0367(4) Uani d . 1 . .
H H27 -0.0294 -0.0355 0.8353 0.044 Uiso calc R 1 . .
N N28 0.13267(18) 0.32559(19) 0.88092(7) 0.0287(3) Uani d . 1 . .
N N29 0.13874(19) 0.29289(19) 0.94648(7) 0.0295(3) Uani d . 1 . .
H H29 0.1023 0.1924 0.9673 0.035 Uiso calc R 1 . .
C C30 0.2050(2) 0.4213(2) 0.98458(9) 0.0287(4) Uani d . 1 . .
C C31 0.2464(2) 0.5856(2) 0.95348(10) 0.0346(4) Uani d . 1 . .
H H31 0.2305 0.6132 0.9064 0.042 Uiso calc R 1 . .
C C32 0.3108(3) 0.7084(3) 0.99149(11) 0.0391(4) Uani d . 1 . .
H H32 0.3400 0.8212 0.9707 0.047 Uiso calc R 1 . .
C C33 0.3327(2) 0.6661(3) 1.06009(10) 0.0367(4) Uani d . 1 . .
Cl Cl34 0.41607(7) 0.82172(8) 1.10737(3) 0.05462(18) Uani d . 1 . .
C C35 0.2909(3) 0.5042(3) 1.09141(10) 0.0397(4) Uani d . 1 . .
H H35 0.3058 0.4773 1.1387 0.048 Uiso calc R 1 . .
C C36 0.2265(2) 0.3804(3) 1.05305(10) 0.0355(4) Uani d . 1 . .
H H36 0.1974 0.2677 1.0739 0.043 Uiso calc R 1 . .

loop_
_atom_site_aniso_label
_atom_site_aniso_U_11
_atom_site_aniso_U_22
_atom_site_aniso_U_33
_atom_site_aniso_U_12
_atom_site_aniso_U_13
_atom_site_aniso_U_23
F1 0.0558(8) 0.0763(9) 0.0332(7) -0.0031(7) 0.0083(6) 0.0094(6)
F2 0.0472(7) 0.0443(7) 0.0457(7) 0.0121(5) -0.0005(5) -0.0122(5)
F3 0.0399(6) 0.0555(7) 0.0441(7) -0.0124(5) -0.0044(5) -0.0055(5)
C4 0.0405(11) 0.0413(10) 0.0281(9) -0.0002(8) 0.0008(8) -0.0012(8)
C5 0.0361(9) 0.0271(8) 0.0306(9) 0.0005(7) -0.0056(8) -0.0019(7)
O6 0.0513(9) 0.0526(9) 0.0378(8) 0.0088(7) -0.0084(7) 0.0115(7)
C7 0.0293(8) 0.0254(8) 0.0274(9) 0.0005(7) -0.0058(7) -0.0031(6)
O8 0.0294(7) 0.0437(7) 0.0344(7) 0.0009(6) -0.0017(5) -0.0011(6)
C9 0.0299(9) 0.0311(9) 0.0344(10) 0.0017(7) -0.0068(8) -0.0031(7)
N10 0.0293(7) 0.0225(7) 0.0262(7) -0.0011(6) -0.0056(6) -0.0028(5)
N11 0.0238(7) 0.0257(7) 0.0267(7) -0.0001(5) -0.0031(6) -0.0007(6)
C12 0.0289(8) 0.0188(7) 0.0266(8) 0.0002(6) -0.0071(7) -0.0035(6)
C13 0.0307(9) 0.0256(8) 0.0290(9) -0.0008(7) -0.0018(7) -0.0008(7)
C14 0.0269(9) 0.0285(9) 0.0398(10) 0.0013(7) -0.0044(7) -0.0050(7)
C15 0.0344(9) 0.0235(8) 0.0318(9) 0.0047(7) -0.0129(7) -0.0052(7)
Cl16 0.0452(3) 0.0363(3) 0.0482(3) 0.0099(2) -0.0215(2) -0.0017(2)
C17 0.0369(9) 0.0266(8) 0.0255(9) 0.0000(7) -0.0056(7) -0.0012(7)
C18 0.0282(8) 0.0281(8) 0.0294(9) 0.0005(7) -0.0020(7) -0.0028(7)
F19 0.0567(8) 0.0720(9) 0.0322(6) -0.0073(6) -0.0087(5) 0.0149(6)
F20 0.0355(6) 0.0476(6) 0.0424(6) -0.0043(5) -0.0058(5) 0.0071(5)
F21 0.0563(8) 0.0395(6) 0.0557(8) 0.0145(6) 0.0049(6) 0.0082(6)
C22 0.0339(10) 0.0426(11) 0.0326(10) 0.0036(8) -0.0030(8) 0.0024(8)
C23 0.0291(9) 0.0417(10) 0.0321(10) 0.0027(8) -0.0039(7) -0.0026(8)
O24 0.0641(10) 0.0588(9) 0.0367(8) -0.0119(8) -0.0154(7) -0.0049(7)
C25 0.0281(9) 0.0313(9) 0.0302(9) 0.0021(7) -0.0015(7) -0.0020(7)
O26 0.0559(9) 0.0368(7) 0.0379(8) -0.0070(6) -0.0066(6) 0.0050(6)
C27 0.0389(10) 0.0337(10) 0.0374(11) -0.0014(8) -0.0037(8) -0.0041(8)
N28 0.0245(7) 0.0328(8) 0.0277(8) 0.0039(6) -0.0008(6) -0.0002(6)
N29 0.0295(7) 0.0310(8) 0.0268(8) -0.0002(6) -0.0011(6) 0.0006(6)
C30 0.0215(8) 0.0346(9) 0.0291(9) 0.0017(7) -0.0002(7) -0.0030(7)
C31 0.0340(9) 0.0383(10) 0.0303(9) -0.0017(8) -0.0014(8) 0.0003(8)
C32 0.0363(10) 0.0373(10) 0.0424(11) -0.0042(8) -0.0012(8) -0.0028(8)
C33 0.0253(9) 0.0460(11) 0.0396(11) -0.0003(8) -0.0028(8) -0.0137(8)
Cl34 0.0433(3) 0.0645(4) 0.0607(4) -0.0052(3) -0.0112(3) -0.0283(3)
C35 0.0346(10) 0.0545(12) 0.0308(10) 0.0021(9) -0.0076(8) -0.0049(9)
C36 0.0354(10) 0.0397(10) 0.0307(10) 0.0005(8) -0.0051(8) 0.0023(8)

loop_
_atom_type_symbol
_atom_type_description
_atom_type_scat_dispersion_real
_atom_type_scat_dispersion_imag
_atom_type_scat_source
C C 0.0033 0.0016 'International Tables Vol C Tables 4.2.6.8 and 6.1.1.4'
H H 0.0000 0.0000 'International Tables Vol C Tables 4.2.6.8 and 6.1.1.4'
N N 0.0061 0.0033 'International Tables Vol C Tables 4.2.6.8 and 6.1.1.4'
O O 0.0106 0.0060 'International Tables Vol C Tables 4.2.6.8 and 6.1.1.4'
F F 0.0171 0.0103 'International Tables Vol C Tables 4.2.6.8 and 6.1.1.4'
Cl Cl 0.1484 0.1585 'International Tables Vol C Tables 4.2.6.8 and 6.1.1.4'

loop_
_geom_angle_atom_site_label_1
_geom_angle_atom_site_label_2
_geom_angle_atom_site_label_3
_geom_angle_site_symmetry_1
_geom_angle_site_symmetry_3
_geom_angle
_geom_angle_publ_flag
F2 C4 F1 . . 106.75(15) ?
F2 C4 F3 . . 107.72(16) ?
F1 C4 F3 . . 107.31(15) ?
F2 C4 C5 . . 111.72(15) ?
F1 C4 C5 . . 110.14(16) ?
F3 C4 C5 . . 112.91(15) ?
O6 C5 C7 . . 124.78(17) ?
O6 C5 C4 . . 117.46(17) ?
C7 C5 C4 . . 117.76(15) ?
N10 C7 C5 . . 114.86(15) ?
N10 C7 C9 . . 125.69(16) ?
C5 C7 C9 . . 119.46(15) ?
O8 C9 C7 . . 122.43(16) ?
O8 C9 H9 . . 118.8 ?
C7 C9 H9 . . 118.8 ?
N11 N10 C7 . . 121.04(14) ?
N10 N11 C12 . . 119.13(14) ?
N10 N11 H11 . . 120.4 ?
C12 N11 H11 . . 120.4 ?
C18 C12 C13 . . 121.04(15) ?
C18 C12 N11 . . 117.95(15) ?
C13 C12 N11 . . 121.01(15) ?
C14 C13 C12 . . 119.29(16) ?
C14 C13 H13 . . 120.4 ?
C12 C13 H13 . . 120.4 ?
C15 C14 C13 . . 119.29(16) ?
C15 C14 H14 . . 120.4 ?
C13 C14 H14 . . 120.4 ?
C14 C15 C17 . . 121.74(16) ?
C14 C15 Cl16 . . 119.69(14) ?
C17 C15 Cl16 . . 118.57(14) ?
C15 C17 C18 . . 119.14(16) ?
C15 C17 H17 . . 120.4 ?
C18 C17 H17 . . 120.4 ?
C12 C18 C17 . . 119.49(16) ?
C12 C18 H18 . . 120.3 ?
C17 C18 H18 . . 120.3 ?
F19 C22 F20 . . 106.75(15) ?
F19 C22 F21 . . 107.22(15) ?
F20 C22 F21 . . 107.53(16) ?
F19 C22 C23 . . 110.29(16) ?
F20 C22 C23 . . 112.13(15) ?
F21 C22 C23 . . 112.62(15) ?
O24 C23 C25 . . 124.99(18) ?
O24 C23 C22 . . 117.30(17) ?
C25 C23 C22 . . 117.70(16) ?
N28 C25 C23 . . 115.36(16) ?
N28 C25 C27 . . 125.67(17) ?
C23 C25 C27 . . 118.95(16) ?
O26 C27 C25 . . 122.08(18) ?
O26 C27 H27 . . 119.0 ?
C25 C27 H27 . . 119.0 ?
N29 N28 C25 . . 121.73(15) ?
N28 N29 C30 . . 118.97(14) ?
N28 N29 H29 . . 120.5 ?
C30 N29 H29 . . 120.5 ?
C36 C30 C31 . . 120.69(17) ?
C36 C30 N29 . . 118.84(16) ?
C31 C30 N29 . . 120.47(16) ?
C32 C31 C30 . . 119.47(18) ?
C32 C31 H31 . . 120.3 ?
C30 C31 H31 . . 120.3 ?
C31 C32 C33 . . 119.50(18) ?
C31 C32 H32 . . 120.2 ?
C33 C32 H32 . . 120.2 ?
C35 C33 C32 . . 121.38(18) ?
C35 C33 Cl34 . . 119.53(16) ?
C32 C33 Cl34 . . 119.09(16) ?
C33 C35 C36 . . 119.10(18) ?
C33 C35 H35 . . 120.4 ?
C36 C35 H35 . . 120.4 ?
C30 C36 C35 . . 119.85(18) ?
C30 C36 H36 . . 120.1 ?
C35 C36 H36 . . 120.1 ?

loop_
_geom_bond_atom_site_label_1
_geom_bond_atom_site_label_2
_geom_bond_site_symmetry_2
_geom_bond_distance
_geom_bond_publ_flag
F1 C4 . 1.332(2) ?
F2 C4 . 1.331(2) ?
F3 C4 . 1.335(2) ?
C4 C5 . 1.553(3) ?
C5 O6 . 1.213(2) ?
C5 C7 . 1.453(2) ?
C7 N10 . 1.322(2) ?
C7 C9 . 1.459(2) ?
O8 C9 . 1.217(2) ?
C9 H9 . 0.9500 ?
N10 N11 . 1.2924(19) ?
N11 C12 . 1.414(2) ?
N11 H11 . 0.8800 ?
C12 C18 . 1.382(2) ?
C12 C13 . 1.388(2) ?
C13 C14 . 1.384(2) ?
C13 H13 . 0.9500 ?
C14 C15 . 1.376(3) ?
C14 H14 . 0.9500 ?
C15 C17 . 1.380(3) ?
C15 Cl16 . 1.7444(17) ?
C17 C18 . 1.384(2) ?
C17 H17 . 0.9500 ?
C18 H18 . 0.9500 ?
F19 C22 . 1.331(2) ?
F20 C22 . 1.333(2) ?
F21 C22 . 1.333(2) ?
C22 C23 . 1.553(3) ?
C23 O24 . 1.210(2) ?
C23 C25 . 1.453(3) ?
C25 N28 . 1.324(2) ?
C25 C27 . 1.455(2) ?
O26 C27 . 1.219(2) ?
C27 H27 . 0.9500 ?
N28 N29 . 1.289(2) ?
N29 C30 . 1.418(2) ?
N29 H29 . 0.8800 ?
C30 C36 . 1.378(3) ?
C30 C31 . 1.388(3) ?
C31 C32 . 1.378(3) ?
C31 H31 . 0.9500 ?
C32 C33 . 1.383(3) ?
C32 H32 . 0.9500 ?
C33 C35 . 1.374(3) ?
C33 Cl34 . 1.7418(19) ?
C35 C36 . 1.388(3) ?
C35 H35 . 0.9500 ?
C36 H36 . 0.9500 ?

loop_
_geom_hbond_atom_site_label_D
_geom_hbond_atom_site_label_H
_geom_hbond_atom_site_label_A
_geom_hbond_site_symmetry_A
_geom_hbond_distance_DH
_geom_hbond_distance_HA
_geom_hbond_distance_DA
_geom_hbond_angle_DHA
N11 H11 O8 . 0.88 2.01 2.6746(18) 131
N29 H29 O26 . 0.88 2.03 2.679(2) 130
N29 H29 O26 2_557 0.88 2.42 3.2159(19) 150
C27 H27 O6 1_455 0.95 2.59 3.491(2) 158
C36 H36 O26 2_557 0.95 2.52 3.323(3) 143

loop_
_geom_torsion_atom_site_label_1
_geom_torsion_atom_site_label_2
_geom_torsion_atom_site_label_3
_geom_torsion_atom_site_label_4
_geom_torsion_site_symmetry_1
_geom_torsion_site_symmetry_2
_geom_torsion_site_symmetry_3
_geom_torsion_site_symmetry_4
_geom_torsion
_geom_torsion_publ_flag
F2 C4 C5 O6 . . . . 117.94(19) ?
F1 C4 C5 O6 . . . . -0.5(2) ?
F3 C4 C5 O6 . . . . -120.46(19) ?
F2 C4 C5 C7 . . . . -61.9(2) ?
F1 C4 C5 C7 . . . . 179.66(15) ?
F3 C4 C5 C7 . . . . 59.7(2) ?
O6 C5 C7 N10 . . . . -177.83(17) ?
C4 C5 C7 N10 . . . . 2.0(2) ?
O6 C5 C7 C9 . . . . 1.8(3) ?
C4 C5 C7 C9 . . . . -178.39(15) ?
N10 C7 C9 O8 . . . . -2.0(3) ?
C5 C7 C9 O8 . . . . 178.45(16) ?
C5 C7 N10 N11 . . . . -179.81(14) ?
C9 C7 N10 N11 . . . . 0.6(2) ?
C7 N10 N11 C12 . . . . -179.37(14) ?
N10 N11 C12 C18 . . . . 174.08(14) ?
N10 N11 C12 C13 . . . . -6.2(2) ?
C18 C12 C13 C14 . . . . 0.2(2) ?
N11 C12 C13 C14 . . . . -179.47(15) ?
C12 C13 C14 C15 . . . . -0.9(2) ?
C13 C14 C15 C17 . . . . 1.0(3) ?
C13 C14 C15 Cl16 . . . . -179.66(13) ?
C14 C15 C17 C18 . . . . -0.3(3) ?
Cl16 C15 C17 C18 . . . . -179.69(13) ?
C13 C12 C18 C17 . . . . 0.4(2) ?
N11 C12 C18 C17 . . . . -179.87(14) ?
C15 C17 C18 C12 . . . . -0.4(2) ?
F19 C22 C23 O24 . . . . -0.9(2) ?
F20 C22 C23 O24 . . . . -119.74(19) ?
F21 C22 C23 O24 . . . . 118.8(2) ?
F19 C22 C23 C25 . . . . 178.66(15) ?
F20 C22 C23 C25 . . . . 59.8(2) ?
F21 C22 C23 C25 . . . . -61.6(2) ?
O24 C23 C25 N28 . . . . -177.47(18) ?
C22 C23 C25 N28 . . . . 3.0(2) ?
O24 C23 C25 C27 . . . . 4.1(3) ?
C22 C23 C25 C27 . . . . -175.47(16) ?
N28 C25 C27 O26 . . . . 0.5(3) ?
C23 C25 C27 O26 . . . . 178.74(17) ?
C23 C25 N28 N29 . . . . 179.78(15) ?
C27 C25 N28 N29 . . . . -1.9(3) ?
C25 N28 N29 C30 . . . . -179.92(14) ?
N28 N29 C30 C36 . . . . -174.13(15) ?
N28 N29 C30 C31 . . . . 6.3(2) ?
C36 C30 C31 C32 . . . . 0.5(3) ?
N29 C30 C31 C32 . . . . -179.94(16) ?
C30 C31 C32 C33 . . . . -0.2(3) ?
C31 C32 C33 C35 . . . . -0.3(3) ?
C31 C32 C33 Cl34 . . . . 179.43(14) ?
C32 C33 C35 C36 . . . . 0.5(3) ?
Cl34 C33 C35 C36 . . . . -179.23(14) ?
C31 C30 C36 C35 . . . . -0.3(3) ?
N29 C30 C36 C35 . . . . -179.87(15) ?
C33 C35 C36 C30 . . . . -0.2(3) ?
